data_4105947
loop_
_publ_author_name
'Yunfei Cai'
'Xiaohua Liu'
'Jun Jiang'
'Weiliang Chen'
'Lili Lin'
'Xiaoming Feng'

_publ_section_title
;
 Catalytic Asymmetric Chloroamination Reaction of \a,\b-Unsaturated
 \g-Keto Esters and Chalcones
;
_journal_name_full 'Journal of the American Chemical Society'
_journal_page_first 5636
_journal_page_last 5639
_journal_paper_doi 10.1021/ja110668c
_journal_volume 133
_journal_year 2011
_chemical_absolute_configuration ad
_chemical_formula_moiety 'C22 H19 Cl N2 O5 S'
_chemical_formula_sum 'C22 H19 Cl N2 O5 S'
_chemical_formula_weight 458.90
_space_group_IT_number 4
_symmetry_cell_setting monoclinic
_symmetry_space_group_name_Hall 'P 2yb'
_symmetry_space_group_name_H-M 'P 1 21 1'
_atom_sites_solution_hydrogens geom
_atom_sites_solution_primary direct
_atom_sites_solution_secondary difmap
_audit_creation_method SHELXL-97
_cell_angle_alpha 90.00
_cell_angle_beta 109.878(4)
_cell_angle_gamma 90.00
_cell_formula_units_Z 2
_cell_length_a 10.5379(4)
_cell_length_b 8.3576(3)
_cell_length_c 13.1390(5)
_cell_measurement_reflns_used 2381
_cell_measurement_temperature 294(2)
_cell_measurement_theta_max 29.1744
_cell_measurement_theta_min 2.9365
_cell_volume 1088.23(8)
_computing_cell_refinement
;
CrysAlisPro, Oxford Diffraction Ltd.,
Version 1.171.33.66 (release 28-04-2010 CrysAlis171 .NET)
(compiled Apr 28 2010,14:27:37)
;
_computing_data_collection
;
CrysAlisPro, Oxford Diffraction Ltd.,
Version 1.171.33.66 (release 28-04-2010 CrysAlis171 .NET)
(compiled Apr 28 2010,14:27:37)
;
_computing_data_reduction
;
CrysAlisPro, Oxford Diffraction Ltd.,
Version 1.171.33.66 (release 28-04-2010 CrysAlis171 .NET)
(compiled Apr 28 2010,14:27:37)
;
_computing_molecular_graphics
;
OLEX2: a complete structure solution, refinement and analysis program. 
Dolomanov et al., J. Appl. Cryst. (2009). 42, 339-341
;
_computing_publication_material
;
OLEX2: a complete structure solution, refinement and analysis program. 
Dolomanov et al., J. Appl. Cryst. (2009). 42, 339-341
;
_computing_structure_refinement 'SHELXL-97 (Sheldrick, 1997)'
_computing_structure_solution 'A short history of SHELX (Sheldrick, 2007)'
_diffrn_ambient_temperature 294.0
_diffrn_detector_area_resol_mean 16.0874
_diffrn_measured_fraction_theta_full 0.999
_diffrn_measured_fraction_theta_max 0.999
_diffrn_measurement_details
;
1 omega  -85.00  -32.00   1.0000    7.0000
omega____ theta____ kappa____ phi______ frames
-      -16.8924  179.0000   90.0000 53

2 omega  -24.00   37.00   1.0000    7.0000
omega____ theta____ kappa____ phi______ frames
-      -16.8924   77.0000 -120.0000 61

3 omega  -10.00   90.00   1.0000    7.0000
omega____ theta____ kappa____ phi______ frames
-       20.0174   77.0000    0.0000 100
;
_diffrn_measurement_device_type 'Xcalibur, Eos'
_diffrn_measurement_method '\w scans'
_diffrn_orient_matrix_UB_11 0.0141045
_diffrn_orient_matrix_UB_12 -0.0663835
_diffrn_orient_matrix_UB_13 -0.0279702
_diffrn_orient_matrix_UB_21 -0.0261919
_diffrn_orient_matrix_UB_22 0.0423453
_diffrn_orient_matrix_UB_23 -0.0495348
_diffrn_orient_matrix_UB_31 0.0651583
_diffrn_orient_matrix_UB_32 0.0315581
_diffrn_orient_matrix_UB_33 0.007605
_diffrn_radiation_monochromator graphite
_diffrn_radiation_source 'fine-focus sealed tube'
_diffrn_radiation_type 'Mo K\a'
_diffrn_radiation_wavelength 0.7107
_diffrn_reflns_av_R_equivalents 0.0132
_diffrn_reflns_av_sigmaI/netI 0.0398
_diffrn_reflns_limit_h_max 11
_diffrn_reflns_limit_h_min -13
_diffrn_reflns_limit_k_max 10
_diffrn_reflns_limit_k_min -7
_diffrn_reflns_limit_l_max 16
_diffrn_reflns_limit_l_min -8
_diffrn_reflns_number 4561
_diffrn_reflns_theta_full 26.37
_diffrn_reflns_theta_max 26.37
_diffrn_reflns_theta_min 2.94
_exptl_absorpt_coefficient_mu 0.308
_exptl_absorpt_correction_T_max 1.0
_exptl_absorpt_correction_T_min 0.95886
_exptl_absorpt_correction_type multi-scan
_exptl_absorpt_process_details
;
CrysAlisPro, Oxford Diffraction Ltd.,
Version 1.171.33.66 (release 28-04-2010 CrysAlis171 .NET)
(compiled Apr 28 2010,14:27:37)
empirical absorption correction using spherical harmonics,
implemented in SCALE3 ABSPACK scaling algorithm.
;
_exptl_crystal_colour colourless
_exptl_crystal_density_diffrn 1.400
_exptl_crystal_description block
_exptl_crystal_F_000 476
_exptl_crystal_size_max 0.40
_exptl_crystal_size_mid 0.38
_exptl_crystal_size_min 0.20
_refine_diff_density_max 0.203
_refine_diff_density_min -0.194
_refine_diff_density_rms 0.033
_refine_ls_abs_structure_details 'Flack H D (1983), Acta Cryst. A39, 876-881'
_refine_ls_abs_structure_Flack 0.09(6)
_refine_ls_extinction_method none
_refine_ls_goodness_of_fit_ref 0.936
_refine_ls_hydrogen_treatment constr
_refine_ls_matrix_type full
_refine_ls_number_parameters 281
_refine_ls_number_reflns 3356
_refine_ls_number_restraints 1
_refine_ls_restrained_S_all 0.935
_refine_ls_R_factor_all 0.0492
_refine_ls_R_factor_gt 0.0346
_refine_ls_shift/su_max 0.000
_refine_ls_shift/su_mean 0.000
_refine_ls_structure_factor_coef Fsqd
_refine_ls_weighting_details
;
calc w=1/[\s^2^(Fo^2^)+(0.0421P)^2^+0.0000P] where P=(Fo^2^+2Fc^2^)/3
;
_refine_ls_weighting_scheme calc
_refine_ls_wR_factor_gt 0.0744
_refine_ls_wR_factor_ref 0.0777
_reflns_number_gt 2567
_reflns_number_total 3356
_reflns_threshold_expression >2sigma(I)
_cod_data_source_file ja110668c_si_001.cif
_cod_data_source_block 20100906_S3_CYF
_cod_original_cell_volume 1088.23(7)
_cod_database_code 4105947

loop_
_space_group_symop_id
_space_group_symop_operation_xyz
1 'x, y, z'
2 '-x, y+1/2, -z'

loop_
_atom_site_label
_atom_site_type_symbol
_atom_site_fract_x
_atom_site_fract_y
_atom_site_fract_z
_atom_site_U_iso_or_equiv
_atom_site_adp_type
_atom_site_occupancy
_atom_site_symmetry_multiplicity
_atom_site_calc_flag
_atom_site_refinement_flags
Cl1 Cl 0.21219(10) 0.47464(14) 0.71604(7) 0.0857(3) Uani 1 1 d .
S1 S 0.33593(6) 0.06617(8) 0.44550(6) 0.04303(18) Uani 1 1 d .
O1 O 0.3398(2) 0.1109(3) 0.76679(18) 0.0947(9) Uani 1 1 d .
O2 O 0.22595(18) -0.0280(2) 0.45250(15) 0.0538(5) Uani 1 1 d .
O3 O 0.46289(18) -0.0079(3) 0.45641(17) 0.0607(6) Uani 1 1 d .
O4 O 0.3003(3) 0.7077(3) 0.3134(2) 0.0744(7) Uani 1 1 d .
O5 O 0.0973(3) 0.7601(3) 0.2094(2) 0.0960(9) Uani 1 1 d .
N1 N 0.3705(2) 0.1980(2) 0.54181(17) 0.0410(6) Uani 1 1 d .
H1 H 0.4530 0.2244 0.5759 0.049 Uiso 1 1 calc R
N2 N 0.1783(3) 0.6901(3) 0.2853(2) 0.0587(7) Uani 1 1 d .
C1 C 0.5052(3) 0.2926(3) 0.8687(2) 0.0401(6) Uani 1 1 d .
C2 C 0.5143(3) 0.2261(4) 0.9676(2) 0.0646(9) Uani 1 1 d .
H2 H 0.4481 0.1557 0.9720 0.078 Uiso 1 1 calc R
C3 C 0.6199(4) 0.2636(5) 1.0582(2) 0.0693(10) Uani 1 1 d .
H3 H 0.6241 0.2205 1.1245 0.083 Uiso 1 1 calc R
C4 C 0.7194(3) 0.3633(4) 1.0529(3) 0.0628(9) Uani 1 1 d .
H4 H 0.7915 0.3880 1.1151 0.075 Uiso 1 1 calc R
C5 C 0.7127(3) 0.4266(4) 0.9562(3) 0.0620(9) Uani 1 1 d .
H5 H 0.7822 0.4920 0.9520 0.074 Uiso 1 1 calc R
C6 C 0.6036(3) 0.3951(4) 0.8632(2) 0.0495(7) Uani 1 1 d .
H6 H 0.5976 0.4432 0.7980 0.059 Uiso 1 1 calc R
C7 C 0.3911(3) 0.2427(4) 0.7721(2) 0.0542(8) Uani 1 1 d .
C8 C 0.3315(3) 0.3596(4) 0.67759(19) 0.0449(7) Uani 1 1 d .
H8 H 0.4026 0.4294 0.6703 0.054 Uiso 1 1 calc R
C9 C 0.2611(2) 0.2724(3) 0.57078(19) 0.0357(6) Uani 1 1 d .
H9 H 0.2071 0.1860 0.5858 0.043 Uiso 1 1 calc R
C10 C 0.1665(2) 0.3764(3) 0.48221(19) 0.0336(6) Uani 1 1 d .
C11 C 0.0291(2) 0.3496(3) 0.4501(2) 0.0411(7) Uani 1 1 d .
H11 H -0.0040 0.2725 0.4856 0.049 Uiso 1 1 calc R
C12 C -0.0598(3) 0.4357(3) 0.3660(2) 0.0467(7) Uani 1 1 d .
H12 H -0.1521 0.4170 0.3457 0.056 Uiso 1 1 calc R
C13 C -0.0122(3) 0.5484(4) 0.3126(2) 0.0456(7) Uani 1 1 d .
H13 H -0.0711 0.6061 0.2554 0.055 Uiso 1 1 calc R
C14 C 0.1242(3) 0.5744(4) 0.3451(2) 0.0407(6) Uani 1 1 d .
C15 C 0.2142(2) 0.4922(3) 0.42923(19) 0.0352(6) Uani 1 1 d .
H15 H 0.3061 0.5140 0.4504 0.042 Uiso 1 1 calc R
C16 C 0.2844(3) 0.1692(3) 0.3213(2) 0.0417(7) Uani 1 1 d .
C17 C 0.1529(3) 0.1617(4) 0.2518(2) 0.0502(8) Uani 1 1 d .
H17 H 0.0898 0.0990 0.2687 0.060 Uiso 1 1 calc R
C18 C 0.1160(3) 0.2487(4) 0.1568(3) 0.0652(9) Uani 1 1 d .
H18 H 0.0273 0.2428 0.1099 0.078 Uiso 1 1 calc R
C19 C 0.2049(4) 0.3430(5) 0.1291(3) 0.0704(10) Uani 1 1 d .
C20 C 0.3381(4) 0.3472(4) 0.1999(3) 0.0689(10) Uani 1 1 d .
H20 H 0.4012 0.4087 0.1823 0.083 Uiso 1 1 calc R
C21 C 0.3774(3) 0.2629(4) 0.2945(3) 0.0552(8) Uani 1 1 d .
H21 H 0.4664 0.2681 0.3410 0.066 Uiso 1 1 calc R
C22 C 0.1625(5) 0.4358(6) 0.0242(3) 0.1209(17) Uani 1 1 d .
H22A H 0.1408 0.3626 -0.0356 0.181 Uiso 1 1 calc R
H22C H 0.2350 0.5043 0.0228 0.181 Uiso 1 1 calc R
H22B H 0.0847 0.4996 0.0188 0.181 Uiso 1 1 calc R

loop_
_atom_site_aniso_label
_atom_site_aniso_U_11
_atom_site_aniso_U_22
_atom_site_aniso_U_33
_atom_site_aniso_U_23
_atom_site_aniso_U_13
_atom_site_aniso_U_12
Cl1 0.0877(6) 0.1081(8) 0.0517(5) -0.0266(5) 0.0114(4) 0.0243(6)
S1 0.0318(3) 0.0347(3) 0.0595(4) -0.0023(4) 0.0116(3) 0.0037(3)
O1 0.0915(17) 0.089(2) 0.0649(15) 0.0310(14) -0.0236(12) -0.0511(16)
O2 0.0494(11) 0.0406(11) 0.0721(13) -0.0049(11) 0.0214(10) -0.0089(10)
O3 0.0380(11) 0.0520(12) 0.0889(15) -0.0044(13) 0.0173(10) 0.0130(10)
O4 0.0826(17) 0.0664(15) 0.0825(17) 0.0090(14) 0.0390(15) -0.0107(15)
O5 0.117(2) 0.0835(18) 0.0771(17) 0.0446(16) 0.0194(16) 0.0121(18)
N1 0.0255(11) 0.0434(13) 0.0454(13) -0.0002(12) 0.0010(10) 0.0011(10)
N2 0.084(2) 0.0416(15) 0.0502(16) 0.0062(14) 0.0225(16) 0.0050(16)
C1 0.0382(14) 0.0436(16) 0.0322(14) 0.0036(13) 0.0038(11) -0.0032(13)
C2 0.0611(19) 0.076(2) 0.0468(19) 0.0149(18) 0.0050(16) -0.0148(18)
C3 0.077(2) 0.080(2) 0.0384(17) 0.0149(18) 0.0031(17) 0.005(2)
C4 0.055(2) 0.065(2) 0.0479(18) -0.0143(18) -0.0081(16) 0.0075(19)
C5 0.0444(17) 0.070(2) 0.063(2) -0.0149(19) 0.0070(15) -0.0146(17)
C6 0.0462(16) 0.0579(19) 0.0404(15) 0.0029(15) 0.0097(13) -0.0073(15)
C7 0.0503(18) 0.059(2) 0.0431(17) 0.0107(16) 0.0025(14) -0.0194(16)
C8 0.0452(16) 0.0485(16) 0.0335(14) 0.0023(14) 0.0036(12) -0.0051(14)
C9 0.0284(13) 0.0374(14) 0.0370(14) 0.0039(13) 0.0055(11) -0.0018(12)
C10 0.0317(13) 0.0349(14) 0.0313(13) -0.0064(13) 0.0070(11) 0.0015(12)
C11 0.0352(15) 0.0453(16) 0.0425(15) 0.0003(14) 0.0129(12) 0.0019(13)
C12 0.0313(14) 0.0555(18) 0.0465(16) -0.0016(16) 0.0042(12) 0.0073(14)
C13 0.0485(16) 0.0419(16) 0.0398(15) 0.0030(15) 0.0063(13) 0.0166(15)
C14 0.0502(15) 0.0331(13) 0.0381(14) -0.0010(14) 0.0138(12) 0.0050(15)
C15 0.0308(13) 0.0345(14) 0.0370(13) -0.0071(13) 0.0075(11) -0.0003(12)
C16 0.0388(15) 0.0345(16) 0.0505(17) -0.0103(14) 0.0137(13) 0.0040(13)
C17 0.0472(17) 0.0455(17) 0.0562(19) -0.0110(16) 0.0154(15) 0.0013(15)
C18 0.063(2) 0.064(2) 0.056(2) -0.0125(19) 0.0044(17) 0.0089(19)
C19 0.097(3) 0.057(2) 0.055(2) -0.0064(19) 0.023(2) 0.005(2)
C20 0.096(3) 0.056(2) 0.069(2) -0.004(2) 0.046(2) -0.012(2)
C21 0.0527(18) 0.0521(19) 0.065(2) -0.0108(18) 0.0252(16) -0.0070(16)
C22 0.175(5) 0.105(4) 0.070(3) 0.020(3) 0.025(3) 0.001(4)

loop_
_atom_type_symbol
_atom_type_description
_atom_type_scat_dispersion_real
_atom_type_scat_dispersion_imag
_atom_type_scat_source
C C 0.0033 0.0016 'International Tables Vol C Tables 4.2.6.8 and 6.1.1.4'
H H 0.0000 0.0000 'International Tables Vol C Tables 4.2.6.8 and 6.1.1.4'
N N 0.0061 0.0033 'International Tables Vol C Tables 4.2.6.8 and 6.1.1.4'
O O 0.0106 0.0060 'International Tables Vol C Tables 4.2.6.8 and 6.1.1.4'
S S 0.1246 0.1234 'International Tables Vol C Tables 4.2.6.8 and 6.1.1.4'
Cl Cl 0.1484 0.1585 'International Tables Vol C Tables 4.2.6.8 and 6.1.1.4'

loop_
_geom_angle_atom_site_label_1
_geom_angle_atom_site_label_2
_geom_angle_atom_site_label_3
_geom_angle
O1 C7 C1 121.3(3)
O1 C7 C8 118.5(3)
O2 S1 O3 120.29(12)
O2 S1 N1 107.20(11)
O2 S1 C16 109.12(13)
O3 S1 N1 105.07(11)
O3 S1 C16 106.67(12)
O4 N2 C14 118.4(3)
O5 N2 O4 124.3(3)
O5 N2 C14 117.3(3)
N1 S1 C16 107.91(12)
N1 C9 C8 105.09(19)
N1 C9 C10 114.3(2)
C1 C6 C5 119.3(3)
C1 C7 C8 120.2(3)
C2 C1 C7 117.9(2)
C3 C2 C1 120.2(3)
C4 C3 C2 120.7(3)
C4 C5 C6 120.9(3)
C5 C4 C3 119.5(3)
C6 C1 C2 119.3(3)
C6 C1 C7 122.8(2)
C7 C8 Cl1 104.30(19)
C9 N1 S1 120.07(16)
C9 C8 Cl1 110.30(18)
C9 C8 C7 112.1(3)
C10 C9 C8 114.6(2)
C10 C11 C12 121.0(3)
C11 C10 C9 119.1(2)
C11 C10 C15 118.9(2)
C12 C13 C14 118.6(3)
C13 C12 C11 120.1(3)
C13 C14 N2 119.5(3)
C13 C14 C15 122.4(3)
C14 C15 C10 119.1(2)
C15 C10 C9 121.9(2)
C15 C14 N2 118.1(2)
C16 C17 C18 119.1(3)
C17 C16 S1 121.1(2)
C17 C16 C21 119.6(3)
C18 C19 C20 117.6(3)
C18 C19 C22 121.5(4)
C19 C18 C17 122.5(3)
C20 C19 C22 120.9(4)
C20 C21 C16 120.0(3)
C21 C16 S1 119.2(2)
C21 C20 C19 121.2(3)

loop_
_geom_bond_atom_site_label_1
_geom_bond_atom_site_label_2
_geom_bond_distance
Cl1 C8 1.787(3)
S1 O2 1.4296(19)
S1 O3 1.4364(18)
S1 N1 1.623(2)
S1 C16 1.759(3)
O1 C7 1.219(4)
O4 N2 1.220(3)
O5 N2 1.219(3)
N1 C9 1.470(3)
N2 C14 1.477(4)
C1 C2 1.386(4)
C1 C6 1.365(4)
C1 C7 1.480(3)
C2 C3 1.362(4)
C3 C4 1.360(5)
C4 C5 1.356(4)
C5 C6 1.388(4)
C7 C8 1.536(4)
C8 C9 1.531(3)
C9 C10 1.521(3)
C10 C11 1.381(3)
C10 C15 1.383(3)
C11 C12 1.384(3)
C12 C13 1.368(4)
C13 C14 1.371(4)
C14 C15 1.372(3)
C16 C17 1.377(4)
C16 C21 1.390(4)
C17 C18 1.382(4)
C18 C19 1.364(5)
C19 C20 1.396(5)
C19 C22 1.511(5)
C20 C21 1.365(4)

loop_
_geom_hbond_atom_site_label_D
_geom_hbond_atom_site_label_H
_geom_hbond_atom_site_label_A
_geom_hbond_distance_DH
_geom_hbond_distance_HA
_geom_hbond_distance_DA
_geom_hbond_angle_DHA
_geom_hbond_site_symmetry_A
N1 H1 O3 0.86 2.50 3.016(3) 119.7 2_656
N1 H1 O4 0.86 2.51 3.342(3) 161.8 2_646

loop_
_geom_torsion_atom_site_label_1
_geom_torsion_atom_site_label_2
_geom_torsion_atom_site_label_3
_geom_torsion_atom_site_label_4
_geom_torsion
Cl1 C8 C9 N1 173.74(17)
Cl1 C8 C9 C10 47.4(3)
S1 N1 C9 C8 168.18(18)
S1 N1 C9 C10 -65.3(3)
S1 C16 C17 C18 177.9(2)
S1 C16 C21 C20 -178.1(2)
O1 C7 C8 Cl1 92.9(3)
O1 C7 C8 C9 -26.4(4)
O2 S1 N1 C9 -37.4(2)
O2 S1 C16 C17 4.8(3)
O2 S1 C16 C21 -176.9(2)
O3 S1 N1 C9 -166.5(2)
O3 S1 C16 C17 136.1(2)
O3 S1 C16 C21 -45.6(2)
O4 N2 C14 C13 -177.7(3)
O4 N2 C14 C15 -0.2(4)
O5 N2 C14 C13 1.1(4)
O5 N2 C14 C15 178.6(3)
N1 S1 C16 C17 -111.4(2)
N1 S1 C16 C21 66.9(2)
N1 C9 C10 C11 127.5(2)
N1 C9 C10 C15 -49.4(3)
N2 C14 C15 C10 -176.2(2)
C1 C2 C3 C4 -1.6(6)
C1 C7 C8 Cl1 -84.9(3)
C1 C7 C8 C9 155.7(3)
C2 C1 C6 C5 1.9(4)
C2 C1 C7 O1 -28.6(5)
C2 C1 C7 C8 149.2(3)
C2 C3 C4 C5 0.3(6)
C3 C4 C5 C6 2.1(5)
C4 C5 C6 C1 -3.2(5)
C6 C1 C2 C3 0.4(5)
C6 C1 C7 O1 148.5(3)
C6 C1 C7 C8 -33.6(4)
C7 C1 C2 C3 177.7(3)
C7 C1 C6 C5 -175.1(3)
C7 C8 C9 N1 -70.5(3)
C7 C8 C9 C10 163.2(2)
C8 C9 C10 C11 -111.0(3)
C8 C9 C10 C15 72.0(3)
C9 C10 C11 C12 -176.5(2)
C9 C10 C15 C14 175.6(2)
C10 C11 C12 C13 0.6(4)
C11 C10 C15 C14 -1.4(4)
C11 C12 C13 C14 -0.7(4)
C12 C13 C14 N2 177.2(2)
C12 C13 C14 C15 -0.2(4)
C13 C14 C15 C10 1.3(4)
C15 C10 C11 C12 0.5(4)
C16 S1 N1 C9 80.0(2)
C16 C17 C18 C19 -0.4(5)
C17 C16 C21 C20 0.2(4)
C17 C18 C19 C20 1.2(5)
C17 C18 C19 C22 179.4(3)
C18 C19 C20 C21 -1.4(6)
C19 C20 C21 C16 0.7(5)
C21 C16 C17 C18 -0.4(4)
C22 C19 C20 C21 -179.6(3)
